data_7233296
loop_
_publ_author_name
'Tripuramallu, Bharat Kumar'
'Titi, Hatem M.'
'Goswami, Soumyabrata'
'Phukan, Nithi'

_publ_section_title
;
 Location controlled symmetry reduction: paradigm of an open
 metalloporphyrin framework based on the tetracarboxy porphyrin linker
;
_journal_issue 35
_journal_name_full CrystEngComm
_journal_page_first 5216
_journal_paper_doi 10.1039/C9CE01107B
_journal_volume 21
_journal_year 2019
_chemical_formula_sum 'C49 H25 Gd N4 O10 Zn'
_chemical_formula_weight 1052.35
_space_group_crystal_system monoclinic
_space_group_IT_number 13
_space_group_name_Hall '-P 2yac'
_space_group_name_H-M_alt 'P 1 2/n 1'
_symmetry_space_group_name_Hall '-P 2yac'
_symmetry_space_group_name_H-M 'P 1 2/n 1'
_atom_sites_solution_hydrogens geom
_atom_sites_solution_primary direct
_atom_sites_solution_secondary difmap
_audit_creation_method SHELXL-2017/1
_audit_update_record
;
2019-05-29 deposited with the CCDC.    2019-07-31 downloaded from the CCDC.
;
_cell_angle_alpha 90
_cell_angle_beta 96.467(4)
_cell_angle_gamma 90
_cell_formula_units_Z 4
_cell_length_a 17.903(3)
_cell_length_b 16.7851(16)
_cell_length_c 21.149(2)
_cell_measurement_reflns_used 4849
_cell_measurement_temperature 110(2)
_cell_measurement_theta_max 23.380
_cell_measurement_theta_min 1.668
_cell_volume 6314.9(14)
_computing_cell_refinement 'Saint, Bruker-AXS'
_computing_data_collection 'Apex2, Bruker-AXS'
_computing_data_reduction 'Saint, Bruker-AXS'
_computing_structure_refinement 'SHELXL-2017/1 (Sheldrick, 2017)'
_computing_structure_solution 'SHELXT 2014/4 (Sheldrick, 2014)'
_diffrn_ambient_temperature 110(2)
_diffrn_measured_fraction_theta_full 0.988
_diffrn_measured_fraction_theta_max 0.988
_diffrn_measurement_device_type 'ApexDuo, Bruker-AXS'
_diffrn_measurement_method '\f and \w scans'
_diffrn_radiation_type MoK\a
_diffrn_radiation_wavelength 0.71073
_diffrn_reflns_av_R_equivalents 0.0623
_diffrn_reflns_av_unetI/netI 0.0951
_diffrn_reflns_Laue_measured_fraction_full 0.988
_diffrn_reflns_Laue_measured_fraction_max 0.988
_diffrn_reflns_limit_h_max 19
_diffrn_reflns_limit_h_min -19
_diffrn_reflns_limit_k_max 16
_diffrn_reflns_limit_k_min -18
_diffrn_reflns_limit_l_max 23
_diffrn_reflns_limit_l_min -18
_diffrn_reflns_number 26408
_diffrn_reflns_point_group_measured_fraction_full 0.988
_diffrn_reflns_point_group_measured_fraction_max 0.988
_diffrn_reflns_theta_full 23.380
_diffrn_reflns_theta_max 23.380
_diffrn_reflns_theta_min 1.668
_diffrn_source 'ImuS micro-focus'
_exptl_absorpt_coefficient_mu 1.466
_exptl_absorpt_correction_type multi-scan
_exptl_absorpt_process_details 'Sadabs, Bruker-AXS'
_exptl_crystal_colour 'dark red'
_exptl_crystal_density_diffrn 1.107
_exptl_crystal_density_method 'not measured'
_exptl_crystal_description plate
_exptl_crystal_F_000 2084
_exptl_crystal_size_max 0.120
_exptl_crystal_size_mid 0.120
_exptl_crystal_size_min 0.080
_exptl_transmission_factor_max 0.798
_exptl_transmission_factor_min 0.721
_refine_diff_density_max 4.348
_refine_diff_density_min -0.848
_refine_diff_density_rms 0.138
_refine_ls_extinction_method none
_refine_ls_goodness_of_fit_ref 1.061
_refine_ls_hydrogen_treatment constr
_refine_ls_matrix_type full
_refine_ls_number_parameters 575
_refine_ls_number_reflns 9115
_refine_ls_number_restraints 621
_refine_ls_restrained_S_all 1.035
_refine_ls_R_factor_all 0.1528
_refine_ls_R_factor_gt 0.0892
_refine_ls_shift/su_max 0.000
_refine_ls_shift/su_mean 0.000
_refine_ls_structure_factor_coef Fsqd
_refine_ls_weighting_details 'w=1/[\s^2^(Fo^2^)+(0.1527P)^2^+14.5035P] where P=(Fo^2^+2Fc^2^)/3'
_refine_ls_weighting_scheme calc
_refine_ls_wR_factor_gt 0.2385
_refine_ls_wR_factor_ref 0.2851
_reflns_Friedel_coverage 0.000
_reflns_number_gt 4849
_reflns_number_total 9115
_reflns_threshold_expression 'I > 2\s(I)'
_cod_data_source_file c9ce01107b2.cif
_cod_data_source_block s1
_cod_depositor_comments 'Adding full bibliography for 7233296.cif.'
_cod_original_cell_volume 6315.0(13)
_cod_database_code 7233296
_shelx_shelxl_version_number 2017/1
_shelx_space_group_comment
;
The symmetry employed for this shelxl refinement is uniquely defined
by the following loop, which should always be used as a source of
symmetry information in preference to the above space-group names.
They are only intended as comments.
;
_shelx_estimated_absorpt_t_min 0.844
_shelx_estimated_absorpt_t_max 0.892

loop_
_space_group_symop_operation_xyz
'x, y, z'
'-x+1/2, y, -z+1/2'
'-x, -y, -z'
'x-1/2, -y, z-1/2'

loop_
_atom_site_label
_atom_site_type_symbol
_atom_site_fract_x
_atom_site_fract_y
_atom_site_fract_z
_atom_site_U_iso_or_equiv
_atom_site_adp_type
_atom_site_occupancy
_atom_site_site_symmetry_order
_atom_site_calc_flag
_atom_site_refinement_flags_posn
_atom_site_refinement_flags_adp
_atom_site_refinement_flags_occupancy
Gd Gd 0.72052(5) -0.05715(4) 0.08634(3) 0.0835(4) Uani 1 1 d . . .
Zn Zn 0.41359(8) 0.50360(7) 0.29163(6) 0.0460(4) Uani 1 1 d . . .
N1 N 0.4723(5) 0.4885(5) 0.2136(4) 0.044(2) Uani 1 1 d . . .
N2 N 0.4028(5) 0.6235(5) 0.2687(4) 0.045(2) Uani 1 1 d . . .
N3 N 0.3867(6) 0.5305(5) 0.3818(4) 0.052(2) Uani 1 1 d . . .
N4 N 0.4574(5) 0.3973(5) 0.3264(4) 0.050(2) Uani 1 1 d . . .
C5 C 0.5007(7) 0.4190(6) 0.1949(5) 0.047(3) Uani 1 1 d . . .
C6 C 0.5243(8) 0.4292(7) 0.1320(5) 0.061(3) Uani 1 1 d . . .
H6 H 0.547538 0.390076 0.108313 0.073 Uiso 1 1 calc R U .
C7 C 0.5071(7) 0.5041(7) 0.1136(6) 0.062(3) Uani 1 1 d . . .
H7 H 0.513997 0.528095 0.074049 0.075 Uiso 1 1 calc R U .
C8 C 0.4767(7) 0.5395(6) 0.1652(5) 0.049(3) Uani 1 1 d . . .
C9 C 0.4522(7) 0.6227(7) 0.1655(5) 0.055(3) Uani 1 1 d . . .
C10 C 0.4226(7) 0.6595(6) 0.2161(5) 0.052(3) Uani 1 1 d . . .
C11 C 0.4037(8) 0.7435(7) 0.2159(6) 0.074(4) Uani 1 1 d . . .
H11 H 0.409122 0.780973 0.183032 0.089 Uiso 1 1 calc R U .
C12 C 0.3768(9) 0.7574(7) 0.2716(6) 0.077(4) Uani 1 1 d . . .
H12 H 0.360771 0.807296 0.286449 0.092 Uiso 1 1 calc R U .
C13 C 0.3769(8) 0.6822(6) 0.3049(5) 0.059(3) Uani 1 1 d . . .
C14 C 0.3506(8) 0.6723(7) 0.3655(6) 0.059(3) Uani 1 1 d . . .
C15 C 0.3560(7) 0.6009(7) 0.4001(5) 0.054(3) Uani 1 1 d . . .
C16 C 0.3325(8) 0.5919(7) 0.4627(6) 0.065(3) Uani 1 1 d . . .
H16 H 0.309232 0.631087 0.486207 0.078 Uiso 1 1 calc R U .
C17 C 0.3505(7) 0.5155(7) 0.4814(6) 0.057(3) Uani 1 1 d . . .
H17 H 0.341406 0.491266 0.520434 0.069 Uiso 1 1 calc R U .
C18 C 0.3854(7) 0.4791(6) 0.4313(5) 0.048(3) Uani 1 1 d . . .
C19 C 0.4154(7) 0.4014(6) 0.4329(5) 0.050(3) Uani 1 1 d . . .
C20 C 0.4517(7) 0.3654(7) 0.3851(5) 0.053(3) Uani 1 1 d . . .
C21 C 0.4840(8) 0.2853(7) 0.3886(6) 0.066(3) Uani 1 1 d . . .
H21 H 0.484123 0.249815 0.423590 0.079 Uiso 1 1 calc R U .
C22 C 0.5129(8) 0.2704(8) 0.3348(6) 0.071(4) Uani 1 1 d . . .
H22 H 0.540436 0.224719 0.324552 0.086 Uiso 1 1 calc R U .
C23 C 0.4926(7) 0.3421(7) 0.2938(6) 0.055(3) Uani 1 1 d . . .
C24 C 0.5132(7) 0.3528(6) 0.2315(6) 0.057(3) Uani 1 1 d . . .
C25 C 0.4666(9) 0.6713(7) 0.1094(6) 0.067(3) Uani 1 1 d . . .
C26 C 0.5220(9) 0.7225(7) 0.1108(6) 0.071(4) Uani 1 1 d . . .
H26 H 0.556596 0.725391 0.148228 0.085 Uiso 1 1 calc R U .
C27 C 0.5329(10) 0.7737(7) 0.0594(6) 0.075(3) Uani 1 1 d . . .
C28 C 0.4879(11) 0.7687(9) 0.0059(7) 0.095(5) Uani 1 1 d . . .
H28 H 0.497950 0.799314 -0.029996 0.114 Uiso 1 1 calc R U .
C29 C 0.4271(12) 0.7198(10) 0.0021(7) 0.103(5) Uani 1 1 d . . .
H29 H 0.392409 0.721060 -0.035332 0.123 Uiso 1 1 calc R U .
C30 C 0.4139(11) 0.6680(8) 0.0509(7) 0.092(4) Uani 1 1 d . . .
H30 H 0.372534 0.632186 0.046688 0.111 Uiso 1 1 calc R U .
C31 C 0.6015(11) 0.8300(7) 0.0682(7) 0.082(4) Uani 1 1 d . . .
O32 O 0.6100(7) 0.8815(6) 0.0241(4) 0.093(2) Uani 1 1 d . U .
O33 O 0.6492(7) 0.8285(6) 0.1151(5) 0.093(2) Uani 1 1 d . . .
C34 C 0.3288(10) 0.7421(7) 0.3995(6) 0.074(4) Uani 1 1 d . . .
C35 C 0.3747(14) 0.7831(13) 0.4437(11) 0.165(10) Uani 1 1 d . . .
H35 H 0.425539 0.765757 0.449698 0.198 Uiso 1 1 calc R U .
C36 C 0.3580(14) 0.8445(12) 0.4800(11) 0.154(9) Uani 1 1 d . . .
H36 H 0.392186 0.861946 0.514862 0.184 Uiso 1 1 calc R U .
C37 C 0.2946(13) 0.8788(11) 0.4662(8) 0.108(5) Uani 1 1 d . . .
C38 C 0.2401(14) 0.8471(14) 0.4215(10) 0.144(8) Uani 1 1 d . . .
H38 H 0.191630 0.870339 0.413447 0.173 Uiso 1 1 calc R U .
C39 C 0.2612(14) 0.7747(14) 0.3868(10) 0.152(9) Uani 1 1 d . . .
H39 H 0.225840 0.751614 0.355155 0.182 Uiso 1 1 calc R U .
C40 C 0.2685(13) 0.9549(11) 0.5019(9) 0.096(5) Uani 1 1 d . . .
O41 O 0.2087(7) 0.9833(7) 0.4883(5) 0.099(4) Uani 1 1 d . . .
O42 O 0.3214(8) 0.9839(8) 0.5441(6) 0.121(4) Uani 1 1 d . . .
C43 C 0.4136(8) 0.3574(7) 0.4943(6) 0.058(3) Uani 1 1 d . . .
C44 C 0.3668(8) 0.2893(6) 0.4981(6) 0.059(3) Uani 1 1 d . . .
H44 H 0.338114 0.268674 0.461218 0.071 Uiso 1 1 calc R U .
C45 C 0.3642(8) 0.2532(7) 0.5584(6) 0.068(3) Uani 1 1 d . . .
C46 C 0.4093(10) 0.2829(9) 0.6105(6) 0.088(5) Uani 1 1 d . . .
H46 H 0.409820 0.257834 0.650780 0.106 Uiso 1 1 calc R U .
C47 C 0.4534(9) 0.3485(9) 0.6040(7) 0.085(4) Uani 1 1 d . . .
H47 H 0.483035 0.368599 0.640545 0.102 Uiso 1 1 calc R U .
C48 C 0.4563(8) 0.3849(9) 0.5489(6) 0.076(4) Uani 1 1 d . . .
H48 H 0.487722 0.430207 0.546664 0.091 Uiso 1 1 calc R U .
C49 C 0.3174(10) 0.1838(8) 0.5639(7) 0.076(4) Uani 1 1 d . . .
O50 O 0.2748(7) 0.1586(5) 0.5180(4) 0.092(3) Uani 1 1 d . . .
O51 O 0.3205(7) 0.1483(6) 0.6178(4) 0.098(4) Uani 1 1 d . . .
C52 C 0.5491(9) 0.2800(7) 0.2041(6) 0.069(3) Uani 1 1 d . . .
C53 C 0.5029(9) 0.2136(7) 0.1824(6) 0.073(4) Uani 1 1 d . . .
H53 H 0.450343 0.214566 0.185234 0.088 Uiso 1 1 calc R U .
C54 C 0.5353(9) 0.1492(8) 0.1576(6) 0.076(4) Uani 1 1 d . . .
H54 H 0.506101 0.104336 0.142685 0.091 Uiso 1 1 calc R U .
C55 C 0.6152(10) 0.1512(8) 0.1547(6) 0.071(3) Uani 1 1 d . . .
C56 C 0.6576(10) 0.2137(8) 0.1744(7) 0.087(4) Uani 1 1 d . . .
H56 H 0.710118 0.213244 0.171476 0.104 Uiso 1 1 calc R U .
C57 C 0.6232(10) 0.2810(9) 0.1998(7) 0.089(4) Uani 1 1 d . . .
H57 H 0.652490 0.326215 0.213613 0.107 Uiso 1 1 calc R U .
C58 C 0.6503(11) 0.0779(10) 0.1258(8) 0.089(4) Uani 1 1 d . . .
O59 O 0.6123(6) 0.0220(6) 0.1082(5) 0.092(3) Uani 1 1 d . U .
O60 O 0.7217(7) 0.0814(6) 0.1235(6) 0.102(3) Uani 1 1 d . . .
C61 C 0.750000 -0.0331(16) 0.250000 0.108(3) Uani 1 2 d S T P
H61 H 0.750001 0.023479 0.249999 0.129 Uiso 1 2 calc R U P
O62 O 0.7397(7) -0.0623(6) 0.1973(5) 0.108(3) Uani 1 1 d . . .
C63 C 0.250000 0.4909(8) 0.250000 0.040(3) Uani 1 2 d S T P
H63 H 0.250000 0.547507 0.250000 0.048 Uiso 1 2 calc R U P
O64 O 0.3120(4) 0.4548(4) 0.2588(3) 0.0458(18) Uani 1 1 d . . .

loop_
_atom_site_aniso_label
_atom_site_aniso_U_11
_atom_site_aniso_U_22
_atom_site_aniso_U_33
_atom_site_aniso_U_23
_atom_site_aniso_U_13
_atom_site_aniso_U_12
Gd 0.1528(9) 0.0355(4) 0.0738(5) 0.0097(3) 0.0639(5) 0.0133(4)
Zn 0.0555(9) 0.0354(7) 0.0494(7) -0.0096(5) 0.0167(6) -0.0040(6)
N1 0.048(6) 0.035(4) 0.053(5) -0.011(3) 0.018(4) -0.003(4)
N2 0.052(6) 0.033(4) 0.053(5) -0.014(3) 0.014(4) 0.000(4)
N3 0.059(7) 0.050(4) 0.050(5) -0.008(3) 0.016(5) -0.009(4)
N4 0.051(6) 0.044(5) 0.055(5) -0.009(3) 0.008(4) -0.006(4)
C5 0.054(8) 0.040(5) 0.048(6) -0.006(4) 0.011(5) 0.011(5)
C6 0.084(10) 0.050(6) 0.051(6) -0.014(5) 0.019(6) 0.011(6)
C7 0.072(9) 0.060(6) 0.060(6) 0.001(5) 0.031(6) 0.018(6)
C8 0.057(8) 0.042(5) 0.051(6) -0.007(4) 0.019(5) -0.001(5)
C9 0.061(9) 0.046(5) 0.059(6) -0.005(4) 0.015(6) 0.009(5)
C10 0.062(9) 0.039(5) 0.056(6) -0.001(4) 0.018(6) 0.005(5)
C11 0.107(12) 0.043(5) 0.080(8) -0.005(5) 0.044(8) -0.003(7)
C12 0.119(13) 0.030(5) 0.089(8) -0.014(5) 0.050(8) -0.007(6)
C13 0.085(10) 0.041(5) 0.054(6) -0.014(4) 0.020(6) -0.002(6)
C14 0.080(10) 0.043(5) 0.056(6) -0.014(4) 0.021(6) -0.005(5)
C15 0.064(9) 0.043(5) 0.057(6) -0.011(4) 0.022(6) -0.011(5)
C16 0.084(10) 0.053(6) 0.063(7) -0.012(5) 0.031(7) -0.012(6)
C17 0.068(9) 0.055(6) 0.052(6) -0.008(5) 0.021(6) -0.018(6)
C18 0.053(8) 0.042(5) 0.050(5) -0.009(4) 0.013(5) -0.015(4)
C19 0.053(8) 0.045(5) 0.051(5) 0.000(4) 0.006(5) -0.013(5)
C20 0.053(8) 0.053(6) 0.052(5) -0.002(4) -0.002(5) -0.002(5)
C21 0.086(11) 0.059(6) 0.051(6) 0.002(5) -0.004(6) 0.005(6)
C22 0.083(11) 0.067(7) 0.066(7) 0.014(5) 0.013(7) 0.019(7)
C23 0.059(9) 0.046(6) 0.059(6) 0.001(4) 0.004(6) 0.007(5)
C24 0.074(9) 0.041(5) 0.056(6) -0.008(4) 0.014(6) 0.005(5)
C25 0.108(10) 0.038(6) 0.061(6) -0.006(5) 0.035(6) 0.015(6)
C26 0.124(11) 0.036(6) 0.057(7) 0.004(5) 0.034(7) 0.010(6)
C27 0.145(11) 0.037(6) 0.049(6) 0.002(5) 0.033(6) 0.017(6)
C28 0.158(14) 0.080(10) 0.051(6) 0.007(7) 0.027(7) 0.008(8)
C29 0.147(14) 0.099(12) 0.063(8) 0.011(7) 0.011(9) 0.010(9)
C30 0.136(13) 0.061(8) 0.078(8) 0.009(6) 0.010(7) 0.012(8)
C31 0.157(11) 0.039(6) 0.056(7) 0.004(5) 0.042(6) 0.002(7)
O32 0.145(6) 0.069(4) 0.071(4) 0.013(3) 0.040(4) 0.004(4)
O33 0.145(6) 0.069(4) 0.071(4) 0.013(3) 0.040(4) 0.004(4)
C34 0.113(11) 0.045(6) 0.073(8) -0.011(5) 0.051(8) 0.002(6)
C35 0.170(17) 0.127(15) 0.20(2) -0.103(15) 0.011(13) 0.017(12)
C36 0.169(17) 0.112(14) 0.170(19) -0.080(13) -0.024(14) 0.044(12)
C37 0.152(16) 0.091(10) 0.088(11) -0.004(7) 0.043(10) 0.033(9)
C38 0.155(16) 0.159(16) 0.118(15) -0.046(12) 0.012(12) 0.062(13)
C39 0.159(15) 0.168(17) 0.129(15) -0.058(13) 0.019(12) 0.075(13)
C40 0.117(11) 0.084(10) 0.090(11) -0.014(8) 0.034(8) 0.008(8)
O41 0.119(9) 0.093(8) 0.092(7) -0.015(6) 0.048(7) 0.031(7)
O42 0.134(10) 0.111(9) 0.124(10) -0.018(7) 0.034(7) -0.013(8)
C43 0.069(9) 0.051(6) 0.053(5) 0.001(4) 0.006(5) -0.006(5)
C44 0.087(10) 0.037(6) 0.058(6) -0.002(5) 0.022(6) -0.002(5)
C45 0.095(10) 0.047(6) 0.065(6) 0.001(5) 0.018(6) -0.004(6)
C46 0.125(13) 0.092(10) 0.051(7) 0.008(6) 0.019(7) -0.019(8)
C47 0.089(12) 0.099(10) 0.064(7) 0.003(7) 0.002(7) -0.023(8)
C48 0.079(11) 0.081(9) 0.064(6) 0.002(6) -0.007(6) -0.017(7)
C49 0.120(12) 0.062(7) 0.054(6) -0.003(5) 0.043(6) -0.012(7)
O50 0.170(11) 0.051(5) 0.060(5) 0.000(4) 0.036(6) -0.041(6)
O51 0.136(10) 0.098(7) 0.061(5) 0.014(5) 0.019(6) -0.041(7)
C52 0.104(9) 0.046(6) 0.058(7) -0.001(5) 0.011(7) 0.029(6)
C53 0.110(10) 0.055(6) 0.055(7) -0.005(6) 0.016(7) 0.019(6)
C54 0.116(9) 0.049(6) 0.067(8) -0.007(6) 0.026(8) 0.002(7)
C55 0.110(9) 0.052(6) 0.053(7) 0.008(5) 0.019(8) 0.020(6)
C56 0.093(10) 0.067(7) 0.103(11) -0.015(7) 0.020(9) 0.022(6)
C57 0.104(9) 0.060(7) 0.105(11) -0.013(7) 0.023(9) 0.029(7)
C58 0.107(9) 0.072(7) 0.094(11) -0.015(7) 0.042(9) -0.002(6)
O59 0.116(6) 0.068(5) 0.102(6) -0.026(5) 0.057(5) -0.006(5)
O60 0.113(8) 0.059(5) 0.144(10) -0.005(6) 0.065(8) -0.005(6)
C61 0.156(10) 0.103(7) 0.074(5) 0.000 0.052(7) 0.000
O62 0.156(10) 0.103(7) 0.074(5) 0.000 0.052(7) 0.000
C63 0.059(7) 0.024(7) 0.036(8) 0.000 0.001(7) 0.000
O64 0.051(5) 0.035(4) 0.051(4) -0.007(3) 0.005(4) 0.001(3)

loop_
_atom_type_symbol
_atom_type_description
_atom_type_scat_dispersion_real
_atom_type_scat_dispersion_imag
_atom_type_scat_source
C C 0.0033 0.0016 'International Tables Vol C Tables 4.2.6.8 and 6.1.1.4'
H H 0.0000 0.0000 'International Tables Vol C Tables 4.2.6.8 and 6.1.1.4'
Gd Gd -0.1653 3.9035 'International Tables Vol C Tables 4.2.6.8 and 6.1.1.4'
N N 0.0061 0.0033 'International Tables Vol C Tables 4.2.6.8 and 6.1.1.4'
O O 0.0106 0.0060 'International Tables Vol C Tables 4.2.6.8 and 6.1.1.4'
Zn Zn 0.2839 1.4301 'International Tables Vol C Tables 4.2.6.8 and 6.1.1.4'

loop_
_geom_angle_atom_site_label_1
_geom_angle_atom_site_label_2
_geom_angle_atom_site_label_3
_geom_angle
_geom_angle_site_symmetry_1
_geom_angle_site_symmetry_3
O62 Gd O51 71.1(4) . 4_655
O62 Gd O41 151.0(4) . 4_665
O51 Gd O41 124.1(4) 4_655 4_665
O62 Gd O33 74.9(4) . 1_545
O51 Gd O33 79.8(4) 4_655 1_545
O41 Gd O33 128.9(4) 4_665 1_545
O62 Gd O59 81.9(4) . .
O51 Gd O59 152.0(3) 4_655 .
O41 Gd O59 83.6(4) 4_665 .
O33 Gd O59 86.1(3) 1_545 .
O62 Gd O42 110.9(5) . 4_665
O51 Gd O42 82.1(4) 4_655 4_665
O41 Gd O42 54.6(4) 4_665 4_665
O33 Gd O42 157.8(4) 1_545 4_665
O59 Gd O42 115.6(4) . 4_665
O62 Gd O60 73.6(4) . .
O51 Gd O60 122.6(4) 4_655 .
O41 Gd O60 77.6(4) 4_665 .
O33 Gd O60 131.0(3) 1_545 .
O59 Gd O60 53.2(4) . .
O42 Gd O60 70.1(4) 4_665 .
O62 Gd O32 122.5(4) . 1_545
O51 Gd O32 114.2(4) 4_655 1_545
O41 Gd O32 76.6(4) 4_665 1_545
O33 Gd O32 52.5(3) 1_545 1_545
O59 Gd O32 73.9(3) . 1_545
O42 Gd O32 126.6(4) 4_665 1_545
O60 Gd O32 122.8(4) . 1_545
O62 Gd O50 122.2(4) . 4_655
O51 Gd O50 52.9(3) 4_655 4_655
O41 Gd O50 81.7(3) 4_665 4_655
O33 Gd O50 81.7(3) 1_545 4_655
O59 Gd O50 148.3(4) . 4_655
O42 Gd O50 77.2(4) 4_665 4_655
O60 Gd O50 147.2(4) . 4_655
O32 Gd O50 75.5(4) 1_545 4_655
O62 Gd C40 132.0(5) . 4_665
O51 Gd C40 108.0(5) 4_655 4_665
O41 Gd C40 26.0(5) 4_665 4_665
O33 Gd C40 153.0(5) 1_545 4_665
O59 Gd C40 95.6(5) . 4_665
O42 Gd C40 29.3(5) 4_665 4_665
O60 Gd C40 67.4(5) . 4_665
O32 Gd C40 102.0(5) 1_545 4_665
O50 Gd C40 82.9(4) 4_655 4_665
O62 Gd C58 75.4(4) . .
O51 Gd C58 142.4(5) 4_655 .
O41 Gd C58 80.7(4) 4_665 .
O33 Gd C58 107.7(5) 1_545 .
O59 Gd C58 25.5(4) . .
O42 Gd C58 94.5(5) 4_665 .
O60 Gd C58 27.7(4) . .
O32 Gd C58 97.9(5) 1_545 .
O50 Gd C58 162.2(4) 4_655 .
C40 Gd C58 82.4(5) 4_665 .
O62 Gd C49 96.8(4) . 4_655
O51 Gd C49 26.9(4) 4_655 4_655
O41 Gd C49 103.9(4) 4_665 4_655
O33 Gd C49 78.2(4) 1_545 4_655
O59 Gd C49 164.0(4) . 4_655
O42 Gd C49 79.8(4) 4_665 4_655
O60 Gd C49 141.8(5) . 4_655
O32 Gd C49 93.9(4) 1_545 4_655
O50 Gd C49 26.1(3) 4_655 4_655
C40 Gd C49 97.0(5) 4_665 4_655
C58 Gd C49 168.1(5) . 4_655
O64 Zn N4 93.6(3) . .
O64 Zn N3 96.3(3) . .
N4 Zn N3 88.8(4) . .
O64 Zn N1 101.1(3) . .
N4 Zn N1 88.3(4) . .
N3 Zn N1 162.5(4) . .
O64 Zn N2 104.7(3) . .
N4 Zn N2 161.7(4) . .
N3 Zn N2 88.8(4) . .
N1 Zn N2 88.5(3) . .
C8 N1 C5 105.8(9) . .
C8 N1 Zn 127.4(7) . .
C5 N1 Zn 125.6(7) . .
C10 N2 C13 106.1(9) . .
C10 N2 Zn 127.0(7) . .
C13 N2 Zn 126.8(7) . .
C18 N3 C15 106.7(9) . .
C18 N3 Zn 126.7(7) . .
C15 N3 Zn 126.0(8) . .
C23 N4 C20 106.3(9) . .
C23 N4 Zn 126.5(8) . .
C20 N4 Zn 127.0(8) . .
N1 C5 C24 125.7(10) . .
N1 C5 C6 109.0(9) . .
C24 C5 C6 124.9(10) . .
C7 C6 C5 107.2(10) . .
C7 C6 H6 126.4 . .
C5 C6 H6 126.4 . .
C6 C7 C8 105.5(11) . .
C6 C7 H7 127.2 . .
C8 C7 H7 127.2 . .
N1 C8 C7 112.5(10) . .
N1 C8 C9 124.1(9) . .
C7 C8 C9 123.4(10) . .
C10 C9 C8 124.6(10) . .
C10 C9 C25 119.1(10) . .
C8 C9 C25 116.1(9) . .
N2 C10 C9 126.4(10) . .
N2 C10 C11 110.8(10) . .
C9 C10 C11 122.6(11) . .
C12 C11 C10 105.8(11) . .
C12 C11 H11 127.1 . .
C10 C11 H11 127.1 . .
C11 C12 C13 107.1(10) . .
C11 C12 H12 126.4 . .
C13 C12 H12 126.4 . .
N2 C13 C14 126.1(10) . .
N2 C13 C12 109.9(10) . .
C14 C13 C12 123.9(10) . .
C15 C14 C13 124.0(10) . .
C15 C14 C34 116.0(10) . .
C13 C14 C34 119.1(10) . .
N3 C15 C14 126.4(10) . .
N3 C15 C16 109.6(10) . .
C14 C15 C16 124.0(11) . .
C17 C16 C15 106.3(10) . .
C17 C16 H16 126.8 . .
C15 C16 H16 126.8 . .
C16 C17 C18 107.0(10) . .
C16 C17 H17 126.5 . .
C18 C17 H17 126.5 . .
N3 C18 C19 124.5(10) . .
N3 C18 C17 110.3(10) . .
C19 C18 C17 125.1(10) . .
C20 C19 C18 126.1(10) . .
C20 C19 C43 118.1(10) . .
C18 C19 C43 115.6(10) . .
N4 C20 C19 125.1(11) . .
N4 C20 C21 109.7(10) . .
C19 C20 C21 125.0(11) . .
C22 C21 C20 108.7(11) . .
C22 C21 H21 125.6 . .
C20 C21 H21 125.6 . .
C21 C22 C23 104.6(12) . .
C21 C22 H22 127.7 . .
C23 C22 H22 127.7 . .
N4 C23 C24 124.8(10) . .
N4 C23 C22 110.5(10) . .
C24 C23 C22 124.5(11) . .
C5 C24 C23 126.1(11) . .
C5 C24 C52 119.3(10) . .
C23 C24 C52 114.6(10) . .
C26 C25 C30 117.2(13) . .
C26 C25 C9 122.7(13) . .
C30 C25 C9 119.9(13) . .
C25 C26 C27 123.4(15) . .
C25 C26 H26 118.3 . .
C27 C26 H26 118.3 . .
C28 C27 C26 119.8(15) . .
C28 C27 C31 122.9(13) . .
C26 C27 C31 117.2(14) . .
C27 C28 C29 119.9(15) . .
C27 C28 H28 120.1 . .
C29 C28 H28 120.1 . .
C28 C29 C30 122.4(17) . .
C28 C29 H29 118.8 . .
C30 C29 H29 118.8 . .
C29 C30 C25 117.0(16) . .
C29 C30 H30 121.5 . .
C25 C30 H30 121.5 . .
O33 C31 O32 117.8(15) . .
O33 C31 C27 123.5(12) . .
O32 C31 C27 118.7(15) . .
O33 C31 Gd 57.7(8) . 1_565
O32 C31 Gd 60.3(8) . 1_565
C27 C31 Gd 175.8(10) . 1_565
C31 O32 Gd 92.7(10) . 1_565
C31 O33 Gd 96.8(8) . 1_565
C39 C34 C35 113.4(16) . .
C39 C34 C14 121.5(16) . .
C35 C34 C14 125.0(17) . .
C36 C35 C34 129(2) . .
C36 C35 H35 115.6 . .
C34 C35 H35 115.6 . .
C37 C36 C35 118(2) . .
C37 C36 H36 121.1 . .
C35 C36 H36 121.1 . .
C36 C37 C38 121.4(19) . .
C36 C37 C40 124(2) . .
C38 C37 C40 114.4(19) . .
C37 C38 C39 117(2) . .
C37 C38 H38 121.5 . .
C39 C38 H38 121.5 . .
C34 C39 C38 121(2) . .
C34 C39 H39 119.6 . .
C38 C39 H39 119.6 . .
O41 C40 O42 125.4(18) . .
O41 C40 C37 121.3(19) . .
O42 C40 C37 113.1(19) . .
O41 C40 Gd 63.5(10) . 4_566
O42 C40 Gd 64.8(9) . 4_566
C37 C40 Gd 165.4(12) . 4_566
C40 O41 Gd 90.5(12) . 4_566
C40 O42 Gd 85.9(11) . 4_566
C48 C43 C44 119.4(11) . .
C48 C43 C19 119.6(11) . .
C44 C43 C19 121.0(11) . .
C45 C44 C43 118.3(12) . .
C45 C44 H44 120.8 . .
C43 C44 H44 120.8 . .
C46 C45 C44 119.0(12) . .
C46 C45 C49 121.2(12) . .
C44 C45 C49 119.7(12) . .
C47 C46 C45 120.1(13) . .
C47 C46 H46 120.0 . .
C45 C46 H46 120.0 . .
C48 C47 C46 122.8(14) . .
C48 C47 H47 118.6 . .
C46 C47 H47 118.6 . .
C47 C48 C43 120.4(14) . .
C47 C48 H48 119.8 . .
C43 C48 H48 119.8 . .
O50 C49 O51 119.9(13) . .
O50 C49 C45 121.5(12) . .
O51 C49 C45 118.6(14) . .
O50 C49 Gd 62.5(7) . 4_556
O51 C49 Gd 57.6(7) . 4_556
C45 C49 Gd 173.6(9) . 4_556
C49 O50 Gd 91.4(8) . 4_556
C49 O51 Gd 95.4(9) . 4_556
C57 C52 C53 121.9(12) . .
C57 C52 C24 118.6(13) . .
C53 C52 C24 119.5(14) . .
C54 C53 C52 119.1(15) . .
C54 C53 H53 120.4 . .
C52 C53 H53 120.4 . .
C53 C54 C55 117.8(14) . .
C53 C54 H54 121.1 . .
C55 C54 H54 121.1 . .
C56 C55 C54 122.6(13) . .
C56 C55 C58 120.6(16) . .
C54 C55 C58 116.8(14) . .
C55 C56 C57 119.2(16) . .
C55 C56 H56 120.4 . .
C57 C56 H56 120.4 . .
C52 C57 C56 119.3(15) . .
C52 C57 H57 120.3 . .
C56 C57 H57 120.3 . .
O59 C58 O60 123.8(15) . .
O59 C58 C55 120.6(17) . .
O60 C58 C55 115.6(15) . .
O59 C58 Gd 61.5(9) . .
O60 C58 Gd 62.5(8) . .
C55 C58 Gd 174.1(12) . .
C58 O59 Gd 93.0(11) . .
C58 O60 Gd 89.9(9) . .
O62 C61 O62 132(3) 2_655 .
O62 C61 H61 113.8 2_655 .
O62 C61 H61 113.9 . .
C61 O62 Gd 154.0(14) . .
O64 C63 O64 122.5(13) . 2
O64 C63 H63 118.7 . .
O64 C63 H63 118.7 2 .
C63 O64 Zn 126.4(7) . .

loop_
_geom_bond_atom_site_label_1
_geom_bond_atom_site_label_2
_geom_bond_distance
_geom_bond_site_symmetry_2
Gd O62 2.335(10) .
Gd O51 2.390(10) 4_655
Gd O41 2.405(10) 4_665
Gd O33 2.421(10) 1_545
Gd O59 2.435(10) .
Gd O42 2.437(13) 4_665
Gd O60 2.454(10) .
Gd O32 2.474(11) 1_545
Gd O50 2.500(8) 4_655
Gd C40 2.687(17) 4_665
Gd C58 2.767(16) .
Gd C49 2.817(14) 4_655
Zn O64 2.043(8) .
Zn N4 2.051(9) .
Zn N3 2.069(9) .
Zn N1 2.070(8) .
Zn N2 2.074(8) .
N1 C8 1.343(13) .
N1 C5 1.348(13) .
N2 C10 1.347(13) .
N2 C13 1.361(13) .
N3 C18 1.358(14) .
N3 C15 1.376(14) .
N4 C23 1.353(14) .
N4 C20 1.367(14) .
C5 C24 1.358(15) .
C5 C6 1.449(15) .
C6 C7 1.342(16) .
C6 H6 0.9500 .
C7 C8 1.404(15) .
C7 H7 0.9500 .
C8 C9 1.464(15) .
C9 C10 1.391(15) .
C9 C25 1.487(16) .
C10 C11 1.450(16) .
C11 C12 1.344(16) .
C11 H11 0.9500 .
C12 C13 1.444(16) .
C12 H12 0.9500 .
C13 C14 1.423(16) .
C14 C15 1.403(16) .
C14 C34 1.451(16) .
C15 C16 1.441(15) .
C16 C17 1.370(17) .
C16 H16 0.9500 .
C17 C18 1.427(15) .
C17 H17 0.9500 .
C18 C19 1.410(16) .
C19 C20 1.398(16) .
C19 C43 1.497(16) .
C20 C21 1.462(16) .
C21 C22 1.325(17) .
C21 H21 0.9500 .
C22 C23 1.504(17) .
C22 H22 0.9500 .
C23 C24 1.419(16) .
C24 C52 1.526(16) .
C25 C26 1.310(19) .
C25 C30 1.47(2) .
C26 C27 1.417(16) .
C26 H26 0.9500 .
C27 C28 1.32(2) .
C27 C31 1.54(2) .
C28 C29 1.36(2) .
C28 H28 0.9500 .
C29 C30 1.39(2) .
C29 H29 0.9500 .
C30 H30 0.9500 .
C31 O33 1.236(18) .
C31 O32 1.293(15) .
C34 C39 1.33(2) .
C34 C35 1.36(2) .
C35 C36 1.34(2) .
C35 H35 0.9500 .
C36 C37 1.28(3) .
C36 H36 0.9500 .
C37 C38 1.39(3) .
C37 C40 1.58(2) .
C38 C39 1.49(3) .
C38 H38 0.9500 .
C39 H39 0.9500 .
C40 O41 1.18(2) .
C40 O42 1.32(2) .
C43 C48 1.391(17) .
C43 C44 1.425(16) .
C44 C45 1.418(16) .
C44 H44 0.9500 .
C45 C46 1.384(19) .
C45 C49 1.447(18) .
C46 C47 1.369(19) .
C46 H46 0.9500 .
C47 C48 1.321(18) .
C47 H47 0.9500 .
C48 H48 0.9500 .
C49 O50 1.238(17) .
C49 O51 1.282(15) .
C52 C57 1.34(2) .
C52 C53 1.43(2) .
C53 C54 1.359(18) .
C53 H53 0.9500 .
C54 C55 1.44(2) .
C54 H54 0.9500 .
C55 C56 1.33(2) .
C55 C58 1.54(2) .
C56 C57 1.419(19) .
C56 H56 0.9500 .
C57 H57 0.9500 .
C58 O59 1.194(18) .
C58 O60 1.286(19) .
C61 O62 1.212(14) 2_655
C61 O62 1.212(14) .
C61 H61 0.9500 .
C63 O64 1.260(9) .
C63 O64 1.260(9) 2
C63 H63 0.9500 .
